data_2105507
loop_
_publ_author_name
'Ichikawa, M.'
'Gustafsson, T.'
'Olovsson, I.'

_publ_section_title
;
 Experimental Electron Density Study of NaH~2~PO~4~ at 30 K
;
_journal_issue 1
_journal_name_full 'Acta Crystallographica Section B'
_journal_page_first 29
_journal_page_last 34
_journal_paper_doi 10.1107/S0108768197009622
_journal_volume 54
_journal_year 1998
_chemical_formula_moiety 'Na H2 P O4'
_chemical_formula_sum 'H2 Na O4 P'
_chemical_formula_weight 119.98
_chemical_name_systematic ?
_space_group_IT_number 14
_symmetry_cell_setting monoclinic
_symmetry_space_group_name_Hall '-P 2ybc'
_symmetry_space_group_name_H-M 'P 1 21/c 1'
_cell_angle_alpha 90.0
_cell_angle_beta 92.827(11)
_cell_angle_gamma 90.0
_cell_formula_units_Z 8
_cell_length_a 6.8093(8)
_cell_length_b 13.3936(10)
_cell_length_c 7.2786(10)
_cell_measurement_reflns_used 29
_cell_measurement_temperature 30
_cell_measurement_theta_max 31.60
_cell_measurement_theta_min 25.00
_cell_volume 663.01(13)
_computing_cell_refinement 'LATCON (Lundgren, 1983)'
_computing_data_collection 'DIF4 (Stoe & Cie, 1992)'
_computing_data_reduction 'Stoe-DATR (Lundgren, 1983)'
_computing_molecular_graphics 'ORTEP-II (Johnson, 1976)'
_computing_publication_material 'DISTAN (Lundgren, 1983)'
_computing_structure_refinement 'DUPALS (Lundgren, 1983)'
_diffrn_ambient_temperature 30
_diffrn_measurement_device Huber-Stoe-ARACOR
_diffrn_measurement_method \q/2\q
_diffrn_radiation_monochromator graphite
_diffrn_radiation_source 'xray tube'
_diffrn_radiation_type MoK\a
_diffrn_radiation_wavelength .71073
_diffrn_reflns_av_R_equivalents 0.014
_diffrn_reflns_limit_h_max 4
_diffrn_reflns_limit_h_min -15
_diffrn_reflns_limit_k_max 29
_diffrn_reflns_limit_k_min -9
_diffrn_reflns_limit_l_max 16
_diffrn_reflns_limit_l_min -16
_diffrn_reflns_number 8836
_diffrn_reflns_theta_max 52.50
_diffrn_reflns_theta_min 0.00
_diffrn_standards_decay_% 3.26
_diffrn_standards_interval_time 240
_diffrn_standards_number 6
_exptl_absorpt_coefficient_mu 0.793
_exptl_absorpt_correction_T_max .9129
_exptl_absorpt_correction_T_min .8768
_exptl_absorpt_correction_type integration
_exptl_crystal_colour colourless
_exptl_crystal_density_diffrn 2.404
_exptl_crystal_density_meas ?
_exptl_crystal_description 'truncated pyramid'
_exptl_crystal_F_000 480.00
_exptl_crystal_size_max .15
_exptl_crystal_size_mid .13
_exptl_crystal_size_min .09
_refine_diff_density_max .28
_refine_diff_density_min -0.27
_refine_ls_extinction_coef 5600.000
_refine_ls_extinction_method 'Isotropic type I, Lorentzian (Becker & Coppens, 1974)'
_refine_ls_goodness_of_fit_all 1.202
_refine_ls_goodness_of_fit_obs 1.202
_refine_ls_hydrogen_treatment noref
_refine_ls_matrix_type full
_refine_ls_number_parameters 547
_refine_ls_number_reflns 8836
_refine_ls_R_factor_all .0207
_refine_ls_R_factor_obs .0207
_refine_ls_shift/esd_max .100
_refine_ls_structure_factor_coef Fsqd
_refine_ls_weighting_details 'w = 1/\s^2^(F^2^)'
_refine_ls_weighting_scheme calc
_refine_ls_wR_factor_all .0303
_refine_ls_wR_factor_obs .0303
_reflns_number_observed 8836
_reflns_number_total 7760
_reflns_observed_criterion 'Inet >- 15.0\s(Inet)'
_cod_data_source_file ab0376.cif
_cod_data_source_block NAH2PO4-30K
_cod_depositor_comments
;
The following automatic conversions were performed:

'_symmetry_cell_setting' value 'Monoclinic' changed to 'monoclinic'
according to /home/saulius/struct/CIF-dictionaries/cif_core.dic
dictionary named 'cif_core.dic' version 2.4.2 from
2011-04-26.

'_geom_bond_publ_flag' value 'No' changed to 'no'
according to /home/saulius/struct/CIF-dictionaries/cif_core.dic
dictionary named 'cif_core.dic' version 2.4.2 from 2011-04-26 (215
times).

'_geom_bond_publ_flag' value 'Yes' changed to 'yes'
according to /home/saulius/struct/CIF-dictionaries/cif_core.dic
dictionary named 'cif_core.dic' version 2.4.2 from 2011-04-26 (36
times).

'_geom_angle_publ_flag' value 'Yes' changed to 'yes'
according to /home/saulius/struct/CIF-dictionaries/cif_core.dic
dictionary named 'cif_core.dic' version 2.4.2 from 2011-04-26 (12
times).

'_geom_angle_publ_flag' value 'No' changed to 'no' according
to /home/saulius/struct/CIF-dictionaries/cif_core.dic dictionary
named 'cif_core.dic' version 2.4.2 from 2011-04-26 (13 times).

Automatic conversion script
Id: cif_fix_values 1891 2012-01-12 08:04:46Z andrius 

The following automatic conversions were performed:

'_exptl_crystal_density_meas' value 'not measured' was changed to '?'
- the value is perceived as not measured.

Automatic conversion script
Id: cif_fix_values 3008 2015-01-20 13:52:24Z robertas 

The following automatic conversions were performed:

'_refine_ls_weighting_scheme' value '1/\s^2^(F^2^)' was changed to
'calc'. New tag '_refine_ls_weighting_details' was created. The value
of the new tag was set to 'w = 1/\s^2^(F^2^)'.

Automatic conversion script
Id: cif_fix_values 3143 2015-03-26 13:38:13Z robertas 
;
_cod_original_cell_volume 663.00(13)
_cod_original_sg_symbol_H-M 'P 21/c'
_cod_original_formula_sum 'H2 O4 Na P'
_cod_database_code 2105507

loop_
_symmetry_equiv_pos_as_xyz
x,y,z
-x,-y,-z
-x,1/2+y,1/2-z
x,1/2-y,1/2+z

loop_
_atom_site_aniso_label
_atom_site_aniso_U_11
_atom_site_aniso_U_22
_atom_site_aniso_U_33
_atom_site_aniso_U_12
_atom_site_aniso_U_13
_atom_site_aniso_U_23
_atom_site_aniso_type_symbol
Na1 .00492(7) .00501(6) .00646(7) -.00024(5) -.00002(5) .00017(5) Na
Na2 .00734(8) .00675(7) .00556(7) .00090(6) -.00130(6) .00004(5) Na
P1 .00284(4) .00303(4) .00344(4) .00019(2) -.00012(2) -.00017(3) P
P2 .00306(4) .00287(4) .00325(4) -.00037(2) -.00026(2) -.00008(3) P
O1 .00549(8) .00449(7) .00652(8) -.00018(6) -.00147(6) -.00151(6) O
O2 .00419(8) .00447(7) .00684(8) .00076(6) -.00169(6) .00012(6) O
O3 .00435(8) .00522(7) .00514(8) .00107(6) .00078(6) -.00077(6) O
O4 .00677(8) .00552(8) .00579(8) .00081(7) .00207(6) .00141(6) O
O5 .00517(8) .00406(7) .00761(8) .00038(6) -.00185(6) .00098(6) O
O6 .00621(8) .00515(7) .00455(7) -.00140(7) .00024(6) -.00137(6) O
O7 .00694(8) .00512(8) .00446(8) -.00167(7) .00148(6) -.00015(6) O
O8 .00330(7) .00510(7) .00598(8) -.00067(6) -.00071(6) -.00011(6) O
H12 .0099 .0083 .0115 .0016 -.0032 .0015 H
H24 .0124 .0102 .0089 .0006 .0029 .0006 H
H35 .0102 .0096 .0102 .0019 -.0035 .0018 H
H47 .0128 .0156 .0089 .0006 .0013 .0006 H

loop_
_atom_site_label
_atom_site_fract_x
_atom_site_fract_y
_atom_site_fract_z
_atom_site_U_iso_or_equiv
_atom_site_thermal_displace_type
_atom_site_type_symbol
Na1 .85875(4) .40139(2) 0.99759(3) .00547(6) Uij Na
Na2 .35350(4) .39745(2) .26659(3) .00660(7) Uij Na
P1 .32921(2) .369060(10) .85599(2) .00311(3) Uij P
P2 .82484(2) .369830(10) .51328(2) .00307(3) Uij P
O1 .24889(4) .27573(2) .76516(4) .00556(7) Uij O
O2 .52194(4) .34060(2) .97813(4) .00523(7) Uij O
O3 .19840(4) .42762(2) .97567(4) .00488(7) Uij O
O4 .40596(5) .44367(2) .70630(4) .00597(7) Uij O
O5 .92160(4) .26881(2) .57740(4) .00569(7) Uij O
O6 .85200(4) .44818(2) .66203(4) .00530(7) Uij O
O7 .92726(5) .40282(2) .33523(4) .00547(7) Uij O
O8 .61026(4) .34575(2) .46694(4) .00482(7) Uij O
H12 .5508 .2665 .9764 .010 Uij H
H24 .4879 .4055 .6210 .010 Uij H
H35 1.0544 .2738 .6527 .010 Uij H
H47 1.0074 .4710 .3457 .012 Uij H

loop_
_atom_type_symbol
_atom_type_scat_dispersion_real
_atom_type_scat_dispersion_imag
_atom_type_scat_source
P .090 .095 'International Tables Vol. IV Table 2.2B'
Na .030 .025 'International Tables Vol. IV Table 2.2B'
O .008 .006 'International Tables Vol. IV Table 2.2B'
H .000 .000 'International Tables Vol. IV Table 2.2B'

loop_
_geom_angle_atom_site_label_1
_geom_angle_atom_site_label_2
_geom_angle_atom_site_label_3
_geom_angle
_geom_angle_publ_flag
O1 P1 O2 108.52(2) yes
O1 P1 O3 118.49(2) yes
O1 P1 O4 110.28(2) yes
O2 P1 O3 107.31(2) yes
O2 P1 O4 104.10(2) yes
O3 P1 O4 107.17(2) yes
O5 P2 O6 110.57(2) yes
O5 P2 O7 107.01(2) yes
O5 P2 O8 105.60(2) yes
O6 P2 O7 110.67(2) yes
O6 P2 O8 112.88(2) yes
O7 P2 O8 109.83(2) yes
P1 O1 H35 122.55(2) no
P1 O2 H12 112.49(2) no
P1 O4 H24 108.53(2) no
P2 O5 H35 116.44(2) no
P2 O6 H47 123.27(2) no
P2 O7 H47 115.51(2) no
P2 O8 H12 116.37(2) no
P2 O8 H24 105.24(2) no
H12 O8 H24 107.31(2) no
O2 H12 O8 175.64(2) no
O4 H24 O8 175.56(2) no
O1 H35 O5 177.22(2) no
O6 H47 O7 167.42(2) no

loop_
_geom_bond_atom_site_label_1
_geom_bond_atom_site_label_2
_geom_bond_site_symmetry_2
_geom_bond_distance
_geom_bond_publ_flag
Na1 Na1 ? 3.2668(5) no
Na1 P1 ? 3.4406(5) no
Na1 O2 . 2.4312(5) yes
Na1 O3 1_655 2.3525(5) yes
Na1 O3 2_667 2.3327(4) yes
Na1 O5 4_555 2.3860(4) yes
Na1 O6 . 2.5197(5) yes
Na1 O7 1_556 2.4788(5) yes
Na1 H12 ? 2.7664(3) no
Na1 H35 ? 3.3655(4) no
Na1 H35 ? 2.8995(3) no
Na1 H47 ? 2.8391(4) no
Na1 H47 ? 3.1968(4) no
Na2 P1 ? 3.0091(5) no
Na2 O1 4_554 2.4262(4) yes
Na2 O2 1_554 2.5576(5) yes
Na2 O3 1_554 2.3541(5) yes
Na2 O4 ? 3.2621(6) no
Na2 O4 2_666 2.6866(4) yes
Na2 O6 2_666 2.5640(4) yes
Na2 O7 ? 2.9702(5) no
Na2 O8 . 2.3262(5) yes
Na2 H12 ? 3.1020(4) no
Na2 H12 ? 2.9591(3) no
Na2 H24 ? 2.6950(4) no
Na2 H24 ? 2.9536(3) no
Na2 H35 ? 3.1511(3) no
Na2 H47 ? 2.6438(4) no
P1 Na1 ? 3.4406(5) no
P1 Na2 ? 3.0091(5) no
P1 O1 . 1.5044(3) yes
P1 O2 . 1.5947(4) yes
P1 O3 . 1.4979(3) yes
P1 O4 . 1.5858(3) yes
P1 H12 ? 2.1912(2) no
P1 H24 ? 2.1219(3) no
P1 H35 ? 2.6544(3) no
P1 H35 ? 3.4965(3) no
P1 H47 ? 3.4155(3) no
P2 O2 ? 3.4944(4) no
P2 O4 ? 3.3886(5) no
P2 O4 ? 3.3191(4) no
P2 O5 . 1.5659(3) yes
P2 O6 . 1.5126(3) yes
P2 O7 . 1.5653(4) yes
P2 O8 . 1.5179(4) yes
P2 H12 ? 2.6151(2) no
P2 H24 ? 2.5113(3) no
P2 H35 ? 2.2295(2) no
P2 H47 ? 2.2403(2) no
P2 H47 ? 2.6053(2) no
O1 Na2 ? 2.4262(4) no
O1 P1 ? 1.5044(3) no
O1 O2 . 2.5161(5) yes
O1 O2 ? 3.2607(5) no
O1 O3 . 2.5800(4) yes
O1 O3 ? 3.4502(5) no
O1 O4 . 2.5362(5) yes
O1 O5 ? 2.5578(5) no
O1 O5 ? 3.3147(6) no
O1 O7 ? 3.2993(5) no
O1 O8 ? 3.4890(6) no
O1 O8 ? 3.2408(5) no
O1 H12 ? 2.5087(4) no
O1 H12 ? 3.0643(5) no
O1 H24 ? 2.6312(4) no
O1 H35 ? 1.5224(4) no
O1 H35 ? 3.2433(5) no
O2 Na1 ? 2.4312(5) no
O2 Na2 ? 2.5576(5) no
O2 P1 ? 1.5947(4) no
O2 P2 ? 3.4944(4) no
O2 O1 ? 2.5161(5) no
O2 O1 ? 3.2607(5) no
O2 O3 . 2.4916(5) yes
O2 O4 . 2.5079(5) yes
O2 O5 ? 3.1435(5) no
O2 O8 4_555 2.5696(4) yes
O2 H12 ? 1.0120(3) no
O2 H24 ? 2.7400(4) no
O2 H24 ? 3.4679(4) no
O3 Na1 ? 2.3525(5) no
O3 Na1 ? 2.3327(4) no
O3 Na2 ? 2.3541(5) no
O3 P1 ? 1.4979(3) no
O3 O1 ? 2.5800(4) no
O3 O1 ? 3.4502(5) no
O3 O2 ? 2.4916(5) no
O3 O3 ? 3.3585(6) no
O3 O4 . 2.4822(5) yes
O3 O5 ? 3.3406(5) no
O3 O6 ? 3.2125(6) no
O3 O6 ? 3.1509(5) no
O3 O7 ? 3.2932(6) no
O3 O7 ? 3.2893(5) no
O3 H12 ? 3.2270(4) no
O3 H24 ? 3.3346(5) no
O3 H35 ? 3.2411(4) no
O3 H35 ? 3.1661(3) no
O3 H47 ? 3.1030(5) no
O3 H47 ? 2.9926(4) no
O4 Na2 ? 3.2621(6) no
O4 Na2 ? 2.6866(4) no
O4 P1 ? 1.5858(3) no
O4 P2 ? 3.3886(5) no
O4 P2 ? 3.3191(4) no
O4 O1 ? 2.5362(5) no
O4 O2 ? 2.5079(5) no
O4 O3 ? 2.4822(5) no
O4 O6 ? 3.0706(6) no
O4 O6 ? 3.4506(6) no
O4 O7 ? 3.0658(5) no
O4 O8 . 2.6324(5) yes
O4 O8 ? 3.0892(5) no
O4 H12 ? 3.2058(4) no
O4 H12 ? 3.4437(4) no
O4 H24 ? .9933(3) no
O4 H24 ? 3.2337(4) no
O4 H35 ? 3.3117(4) no
O4 H47 ? 3.0442(4) no
O5 Na1 ? 2.3860(4) no
O5 P2 ? 1.5659(3) no
O5 O1 1_655 2.5578(5) yes
O5 O1 ? 3.3147(6) no
O5 O2 ? 3.1435(5) no
O5 O3 ? 3.3406(5) no
O5 O6 . 2.5308(4) yes
O5 O7 . 2.5173(5) yes
O5 O7 ? 2.9666(5) no
O5 O8 . 2.4566(5) yes
O5 H12 ? 2.6374(4) no
O5 H35 ? 1.0362(3) no
O5 H35 ? 3.3128(5) no
O5 H47 ? 3.2582(4) no
O6 Na1 ? 2.5197(5) no
O6 Na2 ? 2.5640(4) no
O6 P2 ? 1.5126(3) no
O6 O3 ? 3.2125(6) no
O6 O3 ? 3.1509(5) no
O6 O4 ? 3.0706(6) no
O6 O4 ? 3.4506(6) no
O6 O5 ? 2.5308(4) no
O6 O6 ? 3.4672(7) no
O6 O7 . 2.5318(5) yes
O6 O7 ? 2.4978(4) no
O6 O8 . 2.5254(5) yes
O6 H24 ? 2.5521(4) no
O6 H35 ? 2.7145(3) no
O6 H47 ? 2.5990(4) no
O6 H47 ? 1.4480(3) no
O7 Na1 ? 2.4788(5) no
O7 Na2 ? 2.9702(5) no
O7 P2 ? 1.5653(4) no
O7 O1 ? 3.2993(5) no
O7 O3 ? 3.2932(6) no
O7 O3 ? 3.2893(5) no
O7 O4 ? 3.0658(5) no
O7 O5 ? 2.5173(5) no
O7 O5 ? 2.9666(5) no
O7 O6 ? 2.5318(5) no
O7 O6 2_766 2.4978(4) yes
O7 O8 . 2.5232(5) yes
O7 H35 ? 2.9795(4) no
O7 H35 ? 2.8678(3) no
O7 H47 ? 1.0646(3) no
O7 H47 ? 2.8888(4) no
O8 Na2 ? 2.3262(5) no
O8 P2 ? 1.5179(4) no
O8 O1 ? 3.4890(6) no
O8 O1 ? 3.2408(5) no
O8 O2 ? 2.5696(4) no
O8 O4 ? 2.6324(5) no
O8 O4 ? 3.0892(5) no
O8 O5 ? 2.4566(5) no
O8 O6 ? 2.5254(5) no
O8 O7 ? 2.5232(5) no
O8 H12 ? 1.5594(3) no
O8 H24 ? 1.6409(3) no
O8 H24 ? 3.4508(4) no
O8 H35 ? 3.3911(5) no
O8 H47 ? 3.3378(4) no
H12 Na1 ? 2.7664(3) no
H12 Na2 ? 3.1020(4) no
H12 Na2 ? 2.9591(3) no
H12 P1 ? 2.1912(2) no
H12 P2 ? 2.6151(2) no
H12 O1 ? 2.5087(4) no
H12 O1 ? 3.0643(5) no
H12 O2 ? 1.0120(3) no
H12 O3 ? 3.2270(4) no
H12 O4 ? 3.2058(4) no
H12 O4 ? 3.4437(4) no
H12 O5 ? 2.6374(4) no
H12 O8 ? 1.5594(3) no
H12 H24 ? 3.1992(3) no
H12 H24 ? 2.5782(2) no
H24 Na2 ? 2.6950(4) no
H24 Na2 ? 2.9536(3) no
H24 P1 ? 2.1219(3) no
H24 P2 ? 2.5113(3) no
H24 O1 ? 2.6312(4) no
H24 O2 ? 2.7400(4) no
H24 O2 ? 3.4679(4) no
H24 O3 ? 3.3346(5) no
H24 O4 ? .9933(3) no
H24 O4 ? 3.2337(4) no
H24 O6 ? 2.5521(4) no
H24 O8 ? 1.6409(3) no
H24 O8 ? 3.4508(4) no
H24 H12 ? 3.1992(3) no
H24 H12 ? 2.5782(2) no
H24 H24 ? 3.0937(2) no
H24 H35 ? 3.4521(3) no
H35 Na1 ? 3.3655(4) no
H35 Na1 ? 2.8995(3) no
H35 Na2 ? 3.1511(3) no
H35 P1 ? 2.6544(3) no
H35 P1 ? 3.4965(3) no
H35 P2 ? 2.2295(2) no
H35 O1 ? 1.5224(4) no
H35 O1 ? 3.2433(5) no
H35 O3 ? 3.2411(4) no
H35 O3 ? 3.1661(3) no
H35 O4 ? 3.3117(4) no
H35 O5 ? 1.0362(3) no
H35 O5 ? 3.3128(5) no
H35 O6 ? 2.7145(3) no
H35 O7 ? 2.9795(4) no
H35 O7 ? 2.8678(3) no
H35 O8 ? 3.3911(5) no
H35 H24 ? 3.4521(3) no
H35 H47 ? 3.4643(3) no
H35 H47 ? 3.4439(3) no
H47 Na1 ? 2.8391(4) no
H47 Na1 ? 3.1968(4) no
H47 Na2 ? 2.6438(4) no
H47 P1 ? 3.4155(3) no
H47 P2 ? 2.2403(2) no
H47 P2 ? 2.6053(2) no
H47 O3 ? 3.1030(5) no
H47 O3 ? 2.9926(4) no
H47 O4 ? 3.0442(4) no
H47 O5 ? 3.2582(4) no
H47 O6 ? 2.5990(4) no
H47 O6 ? 1.4480(3) no
H47 O7 ? 1.0646(3) no
H47 O7 ? 2.8888(4) no
H47 O8 ? 3.3378(4) no
H47 H35 ? 3.4643(3) no
H47 H35 ? 3.4439(3) no
H47 H47 2_766 2.3835(3) no
